data_4330298
loop_
_publ_author_name
'Yan-An Li'
'Shu-Kui Ren'
'Qi-Kui Liu'
'Jian-Ping Ma'
'Xueyuan Chen'
'Haomiao Zhu'
'Yu-Bin Dong'

_publ_section_title
;
 Encapsulation and Sensitization of UV-vis and Near Infrared Lanthanide
 Hydrate Emitters for Dual- and Bimodal-Emissions in Both Air and Aqueous
 Media Based on a Porous Heteroatom-Rich Cd(II)-Framework
;
_journal_name_full 'Inorganic Chemistry'
_journal_page_first 9629
_journal_page_last 9635
_journal_paper_doi 10.1021/ic300665a
_journal_volume 51
_journal_year 2012
_chemical_formula_sum 'C62 H74 Cd2 N6 O25'
_chemical_formula_weight 1528.07
_chemical_name_systematic
; 
 ? 
;
_space_group_IT_number 92
_symmetry_cell_setting tetragonal
_symmetry_space_group_name_Hall 'P 4abw 2nw'
_symmetry_space_group_name_H-M 'P 41 21 2'
_atom_sites_solution_hydrogens geom
_atom_sites_solution_primary direct
_atom_sites_solution_secondary difmap
_audit_creation_method SHELXL-97
_cell_angle_alpha 90.00
_cell_angle_beta 90.00
_cell_angle_gamma 90.00
_cell_formula_units_Z 4
_cell_length_a 22.5663(14)
_cell_length_b 22.5663(14)
_cell_length_c 13.8877(18)
_cell_measurement_reflns_used 14181
_cell_measurement_temperature 123(2)
_cell_measurement_theta_max 28.093
_cell_measurement_theta_min 2.325
_cell_volume 7072.1(11)
_computing_cell_refinement 'Bruker SMART'
_computing_data_collection 'Bruker SMART'
_computing_data_reduction 'Bruker SAINT'
_computing_molecular_graphics 'Bruker SHELXTL'
_computing_publication_material 'Bruker SHELXTL'
_computing_structure_refinement 'SHELXL-97 (Sheldrick, 1997)'
_computing_structure_solution 'SHELXS-97 (Sheldrick, 1990)'
_diffrn_ambient_temperature 123(2)
_diffrn_measured_fraction_theta_full 1.000
_diffrn_measured_fraction_theta_max 1.000
_diffrn_measurement_device_type 'CCD area detector'
_diffrn_measurement_method 'phi and omega scans'
_diffrn_radiation_monochromator graphite
_diffrn_radiation_source 'fine-focus sealed tube'
_diffrn_radiation_type MoK\a
_diffrn_radiation_wavelength 0.71073
_diffrn_reflns_av_R_equivalents 0.0403
_diffrn_reflns_av_sigmaI/netI 0.0297
_diffrn_reflns_limit_h_max 27
_diffrn_reflns_limit_h_min -15
_diffrn_reflns_limit_k_max 26
_diffrn_reflns_limit_k_min -27
_diffrn_reflns_limit_l_max 16
_diffrn_reflns_limit_l_min -16
_diffrn_reflns_number 37637
_diffrn_reflns_theta_full 25.60
_diffrn_reflns_theta_max 25.60
_diffrn_reflns_theta_min 1.28
_exptl_absorpt_coefficient_mu 0.682
_exptl_absorpt_correction_T_max 0.9166
_exptl_absorpt_correction_T_min 0.7490
_exptl_absorpt_correction_type multi-scan
_exptl_absorpt_process_details sadabs
_exptl_crystal_colour colourless
_exptl_crystal_density_diffrn 1.435
_exptl_crystal_description bar
_exptl_crystal_F_000 3136
_exptl_crystal_size_max 0.45
_exptl_crystal_size_mid 0.13
_exptl_crystal_size_min 0.13
_refine_diff_density_max 0.902
_refine_diff_density_min -0.514
_refine_diff_density_rms 0.083
_refine_ls_abs_structure_details 'Flack H D (1983), Acta Cryst. A39, 876-881'
_refine_ls_abs_structure_Flack 0.01(2)
_refine_ls_extinction_method none
_refine_ls_goodness_of_fit_ref 1.106
_refine_ls_hydrogen_treatment constr
_refine_ls_matrix_type full
_refine_ls_number_parameters 444
_refine_ls_number_reflns 6668
_refine_ls_number_restraints 12
_refine_ls_restrained_S_all 1.114
_refine_ls_R_factor_all 0.0399
_refine_ls_R_factor_gt 0.0378
_refine_ls_shift/su_max 0.002
_refine_ls_shift/su_mean 0.000
_refine_ls_structure_factor_coef Fsqd
_refine_ls_weighting_details 'calc w=1/[\s^2^(Fo^2^)+(0.0535P)^2^+5.5001P] where P=(Fo^2^+2Fc^2^)/3'
_refine_ls_weighting_scheme calc
_refine_ls_wR_factor_gt 0.0933
_refine_ls_wR_factor_ref 0.0945
_reflns_number_gt 6395
_reflns_number_total 6668
_reflns_threshold_expression >2sigma(I)
_cod_data_source_file ic300665a_si_002.cif
_cod_data_source_block 1
_cod_database_code 4330298

loop_
_symmetry_equiv_pos_as_xyz
'x, y, z'
'-x, -y, z+1/2'
'-y+1/2, x+1/2, z+1/4'
'y+1/2, -x+1/2, z+3/4'
'-x+1/2, y+1/2, -z+1/4'
'x+1/2, -y+1/2, -z+3/4'
'y, x, -z'
'-y, -x, -z+1/2'

loop_
_atom_site_label
_atom_site_type_symbol
_atom_site_fract_x
_atom_site_fract_y
_atom_site_fract_z
_atom_site_U_iso_or_equiv
_atom_site_adp_type
_atom_site_occupancy
_atom_site_symmetry_multiplicity
_atom_site_calc_flag
_atom_site_refinement_flags
_atom_site_disorder_assembly
_atom_site_disorder_group
O9 O 0.50467(14) 0.08394(15) 0.4105(2) 0.0387(8) Uani 1 1 d . . .
H9C H 0.4754 0.0617 0.4240 0.046 Uiso 1 1 d R . .
H9D H 0.4993 0.1206 0.4212 0.046 Uiso 1 1 d R . .
C1 C 0.74328(19) 1.00866(17) 0.2460(3) 0.0271(9) Uani 1 1 d . . .
C2 C 0.72255(19) 1.02752(17) 0.3444(3) 0.0265(9) Uani 1 1 d . . .
C3 C 0.7626(2) 1.03510(19) 0.4199(3) 0.0315(9) Uani 1 1 d . . .
H3 H 0.8037 1.0288 0.4092 0.038 Uiso 1 1 calc R . .
C4 C 0.7428(2) 1.0519(2) 0.5109(3) 0.0358(10) Uani 1 1 d . . .
H4 H 0.7703 1.0570 0.5620 0.043 Uiso 1 1 calc R . .
C5 C 0.6834(2) 1.06104(18) 0.5267(3) 0.0272(9) Uani 1 1 d . . .
C6 C 0.64325(19) 1.05387(18) 0.4524(3) 0.0302(9) Uani 1 1 d . . .
H6 H 0.6021 1.0600 0.4635 0.036 Uiso 1 1 calc R . .
C7 C 0.66321(19) 1.03781(18) 0.3620(3) 0.0271(9) Uani 1 1 d . . .
H7 H 0.6355 1.0338 0.3108 0.033 Uiso 1 1 calc R . .
C8 C 0.6053(2) 1.0753(2) 0.6399(3) 0.0352(11) Uani 1 1 d . . .
H8A H 0.5881 1.0366 0.6217 0.042 Uiso 1 1 calc R . .
H8B H 0.5848 1.1067 0.6028 0.042 Uiso 1 1 calc R . .
C9 C 0.5858(2) 0.9028(2) -0.5039(3) 0.0365(10) Uani 1 1 d . . .
H9A H 0.5717 0.9424 -0.4833 0.044 Uiso 1 1 calc R . .
H9B H 0.5637 0.8724 -0.4671 0.044 Uiso 1 1 calc R . .
C10 C 0.6672(2) 0.91141(18) -0.3958(3) 0.0281(9) Uani 1 1 d . . .
C11 C 0.72833(18) 0.9170(2) -0.3851(3) 0.0305(9) Uani 1 1 d . . .
H11 H 0.7538 0.9104 -0.4385 0.037 Uiso 1 1 calc R . .
C12 C 0.75178(19) 0.93207(18) -0.2966(3) 0.0290(9) Uani 1 1 d . . .
H12 H 0.7935 0.9363 -0.2899 0.035 Uiso 1 1 calc R . .
C13 C 0.71545(19) 0.94114(16) -0.2171(3) 0.0238(8) Uani 1 1 d . . .
C14 C 0.65523(19) 0.93458(19) -0.2294(3) 0.0286(9) Uani 1 1 d . . .
H14 H 0.6298 0.9406 -0.1758 0.034 Uiso 1 1 calc R . .
C15 C 0.63052(19) 0.91936(18) -0.3178(3) 0.0295(9) Uani 1 1 d . . .
H15 H 0.5889 0.9145 -0.3242 0.035 Uiso 1 1 calc R . .
C16 C 0.74144(18) 0.95732(16) -0.1214(3) 0.0224(8) Uani 1 1 d . . .
C17 C 0.7396(2) 1.1090(2) 0.0077(3) 0.0371(11) Uani 1 1 d . . .
H17 H 0.7119 1.0870 -0.0296 0.044 Uiso 1 1 calc R . .
C18 C 0.68154(19) 0.67273(18) 0.1373(3) 0.0301(9) Uani 1 1 d . . .
H18 H 0.6528 0.6937 0.1008 0.036 Uiso 1 1 calc R . .
C19 C 0.73085(17) 0.70150(17) 0.1712(3) 0.0247(9) Uani 1 1 d . . .
C20 C 0.7707(2) 0.66855(18) 0.2269(3) 0.0353(11) Uani 1 1 d . . .
H20 H 0.8046 0.6871 0.2541 0.042 Uiso 1 1 calc R . .
C21 C 0.82612(19) 1.11297(19) 0.0936(3) 0.0330(10) Uani 1 1 d . . .
H21 H 0.8607 1.0938 0.1171 0.040 Uiso 1 1 calc R . .
C22 C 0.74340(18) 0.76442(17) 0.1470(3) 0.0248(8) Uani 1 1 d . . .
C23 C 0.69770(19) 0.80442(18) 0.1306(3) 0.0311(10) Uani 1 1 d . . .
H23 H 0.6575 0.7922 0.1355 0.037 Uiso 1 1 calc R . .
C24 C 0.71168(19) 0.86194(18) 0.1073(3) 0.0311(9) Uani 1 1 d . . .
H24 H 0.6801 0.8889 0.0963 0.037 Uiso 1 1 calc R . .
C25 C 0.81106(19) 0.84383(19) 0.1150(3) 0.0321(10) Uani 1 1 d . . .
H25 H 0.8508 0.8572 0.1100 0.039 Uiso 1 1 calc R . .
C26 C 0.80046(18) 0.7851(2) 0.1387(3) 0.0334(10) Uani 1 1 d . . .
H26 H 0.8328 0.7590 0.1492 0.040 Uiso 1 1 calc R . .
C27 C 0.7014(4) 0.6306(3) 0.5079(7) 0.088(2) Uani 1 1 d . . .
H27 H 0.7112 0.5896 0.5094 0.105 Uiso 1 1 calc R . .
C28 C 0.7470(3) 0.6743(3) 0.5142(5) 0.071(2) Uani 1 1 d . . .
H28 H 0.7866 0.6630 0.5280 0.085 Uiso 1 1 calc R . .
C29 C 0.7329(3) 0.7329(3) 0.5000 0.057(2) Uani 1 2 d S . .
C30 C 0.7814(4) 0.7814(4) 0.5000 0.073(3) Uani 1 2 d S . .
C31 C 0.7832(4) 0.8203(3) 0.4246(6) 0.091(2) Uani 1 1 d U . .
H31 H 0.7552 0.8194 0.3735 0.109 Uiso 1 1 calc R . .
C32 C 0.8307(5) 0.8623(5) 0.4286(9) 0.118(3) Uani 1 1 d U . .
H32 H 0.8360 0.8885 0.3757 0.142 Uiso 1 1 calc R . .
Cd1 Cd 0.784055(12) 0.979995(11) 0.062572(19) 0.02073(8) Uani 1 1 d . . .
N1 N 0.78667(16) 1.08123(14) 0.0432(2) 0.0263(7) Uani 1 1 d . . .
N2 N 0.76697(14) 0.88219(14) 0.0990(2) 0.0231(7) Uani 1 1 d . . .
N3 N 0.6469(3) 0.6469(3) 0.5000 0.100(3) Uani 1 2 d S . .
N4 N 0.8663(4) 0.8663(4) 0.5000 0.178(10) Uani 1 2 d S . .
O1 O 0.79804(13) 0.99979(14) 0.2317(2) 0.0341(7) Uani 1 1 d . . .
O2 O 0.70616(13) 1.00216(12) 0.1796(2) 0.0321(6) Uani 1 1 d . . .
O3 O 0.66747(14) 1.07612(15) 0.6190(2) 0.0360(7) Uani 1 1 d . . .
O4 O 0.64789(13) 0.89728(13) -0.4862(2) 0.0321(7) Uani 1 1 d . . .
O5 O 0.70673(12) 0.97215(12) -0.0539(2) 0.0284(6) Uani 1 1 d . . .
O6 O 0.79646(12) 0.95555(12) -0.10852(19) 0.0276(6) Uani 1 1 d . . .
O7 O 0.88622(13) 0.96933(14) 0.0633(2) 0.0374(7) Uani 1 1 d . . .
H7A H 0.9025 1.0024 0.0507 0.045 Uiso 1 1 d R . .
H7B H 0.9028 0.9523 0.1108 0.045 Uiso 1 1 d R . .
O8 O 0.58608(13) 0.98397(15) 0.9678(2) 0.0371(7) Uani 1 1 d . . .
H8C H 0.5803 0.9898 1.0275 0.045 Uiso 1 1 d R . .
H8D H 0.6230 0.9765 0.9660 0.045 Uiso 1 1 d R . .
O10 O 0.95351(19) 0.90801(16) 0.1913(3) 0.0696(13) Uani 1 1 d . . .
H10A H 0.9571 0.8724 0.1722 0.083 Uiso 1 1 d R . .
H10B H 0.9842 0.8978 0.2228 0.083 Uiso 1 1 d R . .
O14 O 0.0483(4) 0.9282(4) 0.3214(7) 0.070(2) Uani 0.50 1 d P . .
H14B H 0.0725 0.8994 0.3234 0.083 Uiso 0.50 1 d PR . .
H14A H 0.0349 0.9180 0.3761 0.083 Uiso 0.50 1 d PR . .
O12 O 0.9422(4) 0.0390(4) 0.4888(7) 0.063(2) Uani 0.50 1 d P A 1
H12A H 0.9261 0.0057 0.4997 0.075 Uiso 0.50 1 d PR A 1
H12B H 0.9517 0.0468 0.5466 0.075 Uiso 0.50 1 d PR A 1
O13 O 0.9321(4) -0.0410(5) 0.4816(6) 0.078(4) Uani 0.50 1 d P B 2
H13A H 0.9323 -0.0782 0.4920 0.093 Uiso 0.50 1 d PR B 2
H13B H 0.9507 -0.0348 0.4294 0.093 Uiso 0.50 1 d PR B 2
O11 O 0.9044(2) 0.0288(4) 0.3110(4) 0.148(3) Uani 1 1 d . . .
H11B H 0.8986 0.0574 0.3498 0.177 Uiso 1 1 d R . .
H11A H 0.8726 0.0236 0.2793 0.177 Uiso 1 1 d R . .

loop_
_atom_site_aniso_label
_atom_site_aniso_U_11
_atom_site_aniso_U_22
_atom_site_aniso_U_33
_atom_site_aniso_U_23
_atom_site_aniso_U_13
_atom_site_aniso_U_12
O9 0.0394(18) 0.0403(18) 0.0366(18) -0.0002(14) 0.0080(14) -0.0025(14)
C1 0.038(2) 0.022(2) 0.0208(19) -0.0012(16) 0.0088(17) 0.0007(17)
C2 0.037(2) 0.0221(19) 0.0204(18) -0.0038(15) 0.0047(16) -0.0006(18)
C3 0.034(2) 0.037(3) 0.023(2) -0.0043(17) 0.0000(17) 0.0085(17)
C4 0.035(2) 0.048(3) 0.025(2) -0.004(2) -0.0020(19) 0.005(2)
C5 0.036(2) 0.025(2) 0.0211(19) -0.0026(16) 0.0007(17) 0.0028(17)
C6 0.032(2) 0.029(2) 0.029(2) -0.0054(18) 0.0029(18) -0.0008(17)
C7 0.034(2) 0.025(2) 0.023(2) -0.0040(16) -0.0025(17) -0.0021(16)
C8 0.038(3) 0.039(3) 0.029(2) -0.0046(19) 0.0054(19) 0.002(2)
C9 0.035(2) 0.044(3) 0.030(2) -0.005(2) -0.0041(19) -0.005(2)
C10 0.037(2) 0.026(2) 0.0209(19) -0.0037(17) -0.0022(17) -0.0012(17)
C11 0.029(2) 0.038(2) 0.024(2) -0.0075(18) 0.0047(17) -0.0016(18)
C12 0.032(2) 0.028(2) 0.027(2) -0.0036(17) -0.0025(17) 0.0015(17)
C13 0.031(2) 0.0207(18) 0.0194(18) -0.0003(14) -0.0044(16) 0.0032(16)
C14 0.033(2) 0.030(2) 0.023(2) -0.0027(17) 0.0013(17) 0.0020(17)
C15 0.029(2) 0.030(2) 0.029(2) -0.0035(19) -0.0020(18) -0.0003(16)
C16 0.033(2) 0.0159(18) 0.0187(19) -0.0010(14) -0.0014(16) -0.0002(15)
C17 0.040(3) 0.029(2) 0.042(3) -0.007(2) -0.017(2) -0.0001(19)
C18 0.025(2) 0.023(2) 0.043(2) 0.0068(18) -0.0032(19) 0.0032(16)
C19 0.026(2) 0.022(2) 0.026(2) 0.0026(16) 0.0020(16) 0.0032(15)
C20 0.036(3) 0.022(2) 0.049(3) 0.0037(19) -0.017(2) -0.0059(18)
C21 0.026(2) 0.029(2) 0.045(3) -0.0066(19) -0.0087(19) 0.0021(17)
C22 0.027(2) 0.022(2) 0.025(2) -0.0019(16) 0.0015(17) -0.0002(15)
C23 0.022(2) 0.024(2) 0.047(3) 0.0025(19) 0.0012(18) 0.0018(16)
C24 0.026(2) 0.023(2) 0.045(2) 0.0027(18) 0.002(2) 0.0051(17)
C25 0.026(2) 0.026(2) 0.044(3) 0.0032(19) 0.0002(19) -0.0020(17)
C26 0.026(2) 0.024(2) 0.050(3) 0.007(2) -0.0072(19) 0.0027(17)
C27 0.081(5) 0.063(4) 0.119(7) 0.023(4) 0.036(5) 0.011(4)
C28 0.059(4) 0.077(5) 0.077(5) 0.024(4) 0.006(3) 0.023(3)
C29 0.058(3) 0.058(3) 0.054(5) 0.004(3) -0.004(3) 0.015(4)
C30 0.080(4) 0.080(4) 0.057(5) -0.021(3) 0.021(3) 0.012(6)
C31 0.110(5) 0.059(4) 0.105(5) -0.015(4) 0.048(5) -0.001(4)
C32 0.138(7) 0.082(6) 0.134(7) -0.040(5) 0.059(6) -0.002(5)
Cd1 0.02472(15) 0.01835(14) 0.01913(13) -0.00358(11) -0.00077(12) -0.00056(10)
N1 0.0331(19) 0.0193(16) 0.0266(18) 0.0026(13) 0.0001(15) 0.0022(14)
N2 0.0244(17) 0.0209(16) 0.0242(17) -0.0027(13) 0.0010(13) 0.0021(13)
N3 0.089(4) 0.089(4) 0.123(9) -0.014(5) 0.014(5) -0.006(6)
N4 0.132(8) 0.132(8) 0.27(2) -0.125(12) 0.125(12) -0.034(10)
O1 0.0341(18) 0.0405(18) 0.0277(15) -0.0087(13) 0.0021(12) 0.0036(12)
O2 0.0381(17) 0.0341(15) 0.0243(15) -0.0072(12) -0.0005(13) 0.0030(12)
O3 0.0368(18) 0.050(2) 0.0213(15) -0.0100(14) 0.0003(13) 0.0055(14)
O4 0.0355(17) 0.0383(17) 0.0225(14) -0.0076(13) -0.0074(13) 0.0011(13)
O5 0.0309(15) 0.0311(15) 0.0233(14) -0.0083(12) -0.0026(12) 0.0000(12)
O6 0.0275(16) 0.0307(15) 0.0247(14) -0.0037(12) -0.0072(11) -0.0012(12)
O7 0.0316(16) 0.0462(19) 0.0344(16) 0.0013(16) 0.0007(14) -0.0107(13)
O8 0.0314(16) 0.0477(19) 0.0322(16) -0.0133(14) -0.0010(13) 0.0000(14)
O10 0.079(3) 0.039(2) 0.091(3) -0.009(2) -0.045(3) 0.0137(19)
O14 0.073(6) 0.054(5) 0.082(6) 0.012(5) -0.016(5) 0.000(4)
O12 0.059(5) 0.058(5) 0.072(6) 0.005(4) 0.002(4) -0.015(4)
O13 0.054(6) 0.142(12) 0.037(6) -0.009(5) 0.022(4) -0.065(7)
O11 0.060(3) 0.314(11) 0.069(3) -0.053(5) -0.012(3) -0.023(5)

loop_
_atom_type_symbol
_atom_type_description
_atom_type_scat_dispersion_real
_atom_type_scat_dispersion_imag
_atom_type_scat_source
C C 0.0033 0.0016 'International Tables Vol C Tables 4.2.6.8 and 6.1.1.4'
H H 0.0000 0.0000 'International Tables Vol C Tables 4.2.6.8 and 6.1.1.4'
N N 0.0061 0.0033 'International Tables Vol C Tables 4.2.6.8 and 6.1.1.4'
Cd Cd -0.8075 1.2024 'International Tables Vol C Tables 4.2.6.8 and 6.1.1.4'
O O 0.0106 0.0060 'International Tables Vol C Tables 4.2.6.8 and 6.1.1.4'

loop_
_geom_angle_atom_site_label_1
_geom_angle_atom_site_label_2
_geom_angle_atom_site_label_3
_geom_angle
_geom_angle_site_symmetry_1
_geom_angle_site_symmetry_3
H9C O9 H9D 115.1 . .
O2 C1 O1 121.1(4) . .
O2 C1 C2 119.5(4) . .
O1 C1 C2 119.4(4) . .
C7 C2 C3 118.4(4) . .
C7 C2 C1 120.6(4) . .
C3 C2 C1 121.0(4) . .
C4 C3 C2 120.5(4) . .
C4 C3 H3 119.8 . .
C2 C3 H3 119.8 . .
C5 C4 C3 119.9(4) . .
C5 C4 H4 120.0 . .
C3 C4 H4 120.0 . .
C4 C5 O3 116.2(4) . .
C4 C5 C6 120.2(4) . .
O3 C5 C6 123.6(4) . .
C7 C6 C5 119.6(4) . .
C7 C6 H6 120.2 . .
C5 C6 H6 120.2 . .
C2 C7 C6 121.3(4) . .
C2 C7 H7 119.3 . .
C6 C7 H7 119.3 . .
O3 C8 C9 108.4(4) . 3_656
O3 C8 H8A 110.0 . .
C9 C8 H8A 110.0 3_656 .
O3 C8 H8B 110.0 . .
C9 C8 H8B 110.0 3_656 .
H8A C8 H8B 108.4 . .
O4 C9 C8 108.2(4) . 4_463
O4 C9 H9A 110.1 . .
C8 C9 H9A 110.1 4_463 .
O4 C9 H9B 110.1 . .
C8 C9 H9B 110.1 4_463 .
H9A C9 H9B 108.4 . .
O4 C10 C15 124.2(4) . .
O4 C10 C11 115.8(4) . .
C15 C10 C11 120.0(4) . .
C12 C11 C10 119.8(4) . .
C12 C11 H11 120.1 . .
C10 C11 H11 120.1 . .
C11 C12 C13 121.2(4) . .
C11 C12 H12 119.4 . .
C13 C12 H12 119.4 . .
C14 C13 C12 117.9(4) . .
C14 C13 C16 121.5(4) . .
C12 C13 C16 120.7(4) . .
C13 C14 C15 122.0(4) . .
C13 C14 H14 119.0 . .
C15 C14 H14 119.0 . .
C10 C15 C14 119.1(4) . .
C10 C15 H15 120.5 . .
C14 C15 H15 120.5 . .
O6 C16 O5 121.0(3) . .
O6 C16 C13 120.4(3) . .
O5 C16 C13 118.6(3) . .
N1 C17 C20 122.4(4) . 5_655
N1 C17 H17 118.8 . .
C20 C17 H17 118.8 5_655 .
C19 C18 C21 119.7(4) . 5_645
C19 C18 H18 120.1 . .
C21 C18 H18 120.1 5_645 .
C18 C19 C20 117.4(4) . .
C18 C19 C22 122.0(4) . .
C20 C19 C22 120.6(4) . .
C17 C20 C19 119.6(4) 5_645 .
C17 C20 H20 120.2 5_645 .
C19 C20 H20 120.2 . .
N1 C21 C18 122.5(4) . 5_655
N1 C21 H21 118.7 . .
C18 C21 H21 118.7 5_655 .
C26 C22 C23 117.4(4) . .
C26 C22 C19 121.5(4) . .
C23 C22 C19 121.1(4) . .
C24 C23 C22 118.8(4) . .
C24 C23 H23 120.6 . .
C22 C23 H23 120.6 . .
N2 C24 C23 124.0(4) . .
N2 C24 H24 118.0 . .
C23 C24 H24 118.0 . .
N2 C25 C26 122.0(4) . .
N2 C25 H25 119.0 . .
C26 C25 H25 119.0 . .
C22 C26 C25 120.4(4) . .
C22 C26 H26 119.8 . .
C25 C26 H26 119.8 . .
N3 C27 C28 119.7(8) . .
N3 C27 H27 120.2 . .
C28 C27 H27 120.2 . .
C29 C28 C27 119.3(7) . .
C29 C28 H28 120.4 . .
C27 C28 H28 120.4 . .
C28 C29 C28 117.8(9) 7_556 .
C28 C29 C30 121.1(4) 7_556 .
C28 C29 C30 121.1(4) . .
C31 C30 C31 123.3(12) 7_556 .
C31 C30 C29 118.4(6) 7_556 .
C31 C30 C29 118.4(6) . .
C30 C31 C32 114.7(11) . .
C30 C31 H31 122.6 . .
C32 C31 H31 122.6 . .
N4 C32 C31 123.1(14) . .
N4 C32 H32 118.4 . .
C31 C32 H32 118.4 . .
N2 Cd1 N1 169.74(12) . .
N2 Cd1 O7 93.80(11) . .
N1 Cd1 O7 94.48(12) . .
N2 Cd1 O5 87.44(11) . .
N1 Cd1 O5 90.75(11) . .
O7 Cd1 O5 136.28(10) . .
N2 Cd1 O1 89.16(11) . .
N1 Cd1 O1 85.79(11) . .
O7 Cd1 O1 83.38(11) . .
O5 Cd1 O1 140.33(10) . .
N2 Cd1 O2 85.95(10) . .
N1 Cd1 O2 83.86(11) . .
O7 Cd1 O2 137.15(11) . .
O5 Cd1 O2 86.55(10) . .
O1 Cd1 O2 53.78(10) . .
N2 Cd1 O6 90.95(10) . .
N1 Cd1 O6 96.14(11) . .
O7 Cd1 O6 82.39(10) . .
O5 Cd1 O6 53.89(9) . .
O1 Cd1 O6 165.74(10) . .
O2 Cd1 O6 140.44(9) . .
C17 N1 C21 118.3(4) . .
C17 N1 Cd1 119.4(3) . .
C21 N1 Cd1 119.1(3) . .
C24 N2 C25 117.4(4) . .
C24 N2 Cd1 120.3(3) . .
C25 N2 Cd1 122.2(3) . .
C27 N3 C27 123.5(11) 7_556 .
C32 N4 C32 120.8(18) . 7_556
C1 O1 Cd1 93.2(2) . .
C1 O2 Cd1 91.9(2) . .
C5 O3 C8 116.3(3) . .
C10 O4 C9 116.8(3) . .
C16 O5 Cd1 93.9(2) . .
C16 O6 Cd1 91.0(2) . .
Cd1 O7 H7A 109.7 . .
Cd1 O7 H7B 119.2 . .
H7A O7 H7B 111.5 . .
H8C O8 H8D 102.2 . .
H10A O10 H10B 80.1 . .
H14B O14 H14A 89.4 . .
H12A O12 H12B 97.0 . .
O13 O13 H12A 123.0 7_646 .
O13 O13 H13A 46.4 7_646 .
H12A O13 H13A 156.0 . .
O13 O13 H13B 103.6 7_646 .
H12A O13 H13B 95.6 . .
H13A O13 H13B 107.7 . .
H11B O11 H11A 107.7 . .

loop_
_geom_bond_atom_site_label_1
_geom_bond_atom_site_label_2
_geom_bond_distance
_geom_bond_site_symmetry_2
O9 H9C 0.8501 .
O9 H9D 0.8501 .
C1 O2 1.255(5) .
C1 O1 1.268(5) .
C1 C2 1.506(5) .
C2 C7 1.381(6) .
C2 C3 1.395(6) .
C3 C4 1.393(6) .
C3 H3 0.9500 .
C4 C5 1.373(6) .
C4 H4 0.9500 .
C5 O3 1.374(5) .
C5 C6 1.383(6) .
C6 C7 1.383(6) .
C6 H6 0.9500 .
C7 H7 0.9500 .
C8 O3 1.433(5) .
C8 C9 1.504(6) 3_656
C8 H8A 0.9900 .
C8 H8B 0.9900 .
C9 O4 1.429(5) .
C9 C8 1.504(6) 4_463
C9 H9A 0.9900 .
C9 H9B 0.9900 .
C10 O4 1.366(5) .
C10 C15 1.375(6) .
C10 C11 1.393(6) .
C11 C12 1.381(6) .
C11 H11 0.9500 .
C12 C13 1.390(6) .
C12 H12 0.9500 .
C13 C14 1.378(6) .
C13 C16 1.499(5) .
C14 C15 1.393(6) .
C14 H14 0.9500 .
C15 H15 0.9500 .
C16 O6 1.255(5) .
C16 O5 1.266(5) .
C17 N1 1.328(6) .
C17 C20 1.381(6) 5_655
C17 H17 0.9500 .
C18 C19 1.372(6) .
C18 C21 1.385(6) 5_645
C18 H18 0.9500 .
C19 C20 1.401(6) .
C19 C22 1.486(5) .
C20 C17 1.381(6) 5_645
C20 H20 0.9500 .
C21 N1 1.340(5) .
C21 C18 1.385(6) 5_655
C21 H21 0.9500 .
C22 C26 1.375(6) .
C22 C23 1.389(6) .
C23 C24 1.375(6) .
C23 H23 0.9500 .
C24 N2 1.334(5) .
C24 H24 0.9500 .
C25 N2 1.337(5) .
C25 C26 1.385(6) .
C25 H25 0.9500 .
C26 H26 0.9500 .
C27 N3 1.289(9) .
C27 C28 1.428(11) .
C27 H27 0.9500 .
C28 C29 1.374(8) .
C28 H28 0.9500 .
C29 C28 1.374(8) 7_556
C29 C30 1.548(14) .
C30 C31 1.367(10) 7_556
C30 C31 1.367(10) .
C31 C32 1.433(13) .
C31 H31 0.9500 .
C32 N4 1.280(12) .
C32 H32 0.9500 .
Cd1 N2 2.297(3) .
Cd1 N1 2.301(3) .
Cd1 O7 2.318(3) .
Cd1 O5 2.386(3) .
Cd1 O1 2.411(3) .
Cd1 O2 2.445(3) .
Cd1 O6 2.455(3) .
N3 C27 1.289(9) 7_556
N4 C32 1.280(12) 7_556
O7 H7A 0.8501 .
O7 H7B 0.8501 .
O8 H8C 0.8500 .
O8 H8D 0.8501 .
O10 H10A 0.8499 .
O10 H10B 0.8498 .
O14 H14B 0.8500 .
O14 H14A 0.8499 .
O12 H12A 0.8500 .
O12 H12B 0.8501 .
O13 O13 1.00(2) 7_646
O13 H12A 1.0917 .
O13 H13A 0.8499 .
O13 H13B 0.8501 .
O11 H11B 0.8499 .
O11 H11A 0.8499 .

loop_
_geom_hbond_atom_site_label_D
_geom_hbond_atom_site_label_H
_geom_hbond_atom_site_label_A
_geom_hbond_distance_DH
_geom_hbond_distance_HA
_geom_hbond_distance_DA
_geom_hbond_angle_DHA
_geom_hbond_site_symmetry_A
O11 H11A O1 0.85 1.89 2.720(6) 166.9 1_545
O11 H11B O12 0.85 2.21 2.622(11) 110.1 .
O13 H13B O11 0.85 2.42 2.913(11) 117.7 .
O13 H13A N4 0.85 1.95 2.576(16) 129.7 1_545
O12 H12B O14 0.85 1.91 2.663(13) 147.3 7_556
O14 H14A O13 0.85 2.63 3.399(15) 150.3 7_556
O14 H14A O12 0.85 1.96 2.663(13) 139.9 7_556
O14 H14B N3 0.85 2.23 2.968(13) 146.0 4_464
O10 H10B O14 0.85 2.40 2.851(9) 113.8 8_765
O10 H10B O14 0.85 2.11 2.836(9) 143.6 1_655
O10 H10A O6 0.85 1.93 2.768(5) 168.9 7
O8 H8D O5 0.85 1.91 2.752(4) 169.3 1_556
O8 H8C O9 0.85 1.85 2.688(4) 167.4 4_565
O7 H7B O10 0.85 1.89 2.717(5) 165.1 .
O7 H7A O12 0.85 1.90 2.712(8) 159.7 8_675
O9 H9D O2 0.85 1.93 2.775(4) 170.2 3_645
O9 H9C O8 0.85 1.83 2.679(4) 173.4 2_664

loop_
_geom_torsion_atom_site_label_1
_geom_torsion_atom_site_label_2
_geom_torsion_atom_site_label_3
_geom_torsion_atom_site_label_4
_geom_torsion
_geom_torsion_site_symmetry_1
_geom_torsion_site_symmetry_4
O2 C1 C2 C7 -0.1(6) . .
O1 C1 C2 C7 179.6(4) . .
O2 C1 C2 C3 179.9(4) . .
O1 C1 C2 C3 -0.3(6) . .
C7 C2 C3 C4 0.9(6) . .
C1 C2 C3 C4 -179.2(4) . .
C2 C3 C4 C5 0.0(7) . .
C3 C4 C5 O3 178.5(4) . .
C3 C4 C5 C6 -0.2(7) . .
C4 C5 C6 C7 -0.4(7) . .
O3 C5 C6 C7 -179.1(4) . .
C3 C2 C7 C6 -1.5(6) . .
C1 C2 C7 C6 178.5(4) . .
C5 C6 C7 C2 1.3(6) . .
O4 C10 C11 C12 179.0(4) . .
C15 C10 C11 C12 -1.8(6) . .
C10 C11 C12 C13 0.9(6) . .
C11 C12 C13 C14 0.0(6) . .
C11 C12 C13 C16 179.8(4) . .
C12 C13 C14 C15 0.0(6) . .
C16 C13 C14 C15 -179.8(4) . .
O4 C10 C15 C14 -179.0(4) . .
C11 C10 C15 C14 1.8(6) . .
C13 C14 C15 C10 -0.9(6) . .
C14 C13 C16 O6 170.7(4) . .
C12 C13 C16 O6 -9.1(6) . .
C14 C13 C16 O5 -8.6(6) . .
C12 C13 C16 O5 171.6(4) . .
C21 C18 C19 C20 -1.9(6) 5_645 .
C21 C18 C19 C22 175.6(4) 5_645 .
C18 C19 C20 C17 2.6(7) . 5_645
C22 C19 C20 C17 -175.0(4) . 5_645
C18 C19 C22 C26 -148.3(4) . .
C20 C19 C22 C26 29.2(6) . .
C18 C19 C22 C23 30.8(6) . .
C20 C19 C22 C23 -151.8(4) . .
C26 C22 C23 C24 -0.1(7) . .
C19 C22 C23 C24 -179.1(4) . .
C22 C23 C24 N2 0.1(7) . .
C23 C22 C26 C25 0.2(7) . .
C19 C22 C26 C25 179.3(4) . .
N2 C25 C26 C22 -0.3(7) . .
N3 C27 C28 C29 -7.9(11) . .
C27 C28 C29 C28 3.8(5) . 7_556
C27 C28 C29 C30 -176.2(5) . .
C28 C29 C30 C31 129.1(5) 7_556 7_556
C28 C29 C30 C31 -50.9(5) . 7_556
C28 C29 C30 C31 -50.9(5) 7_556 .
C28 C29 C30 C31 129.1(5) . .
C31 C30 C31 C32 2.1(5) 7_556 .
C29 C30 C31 C32 -177.9(5) . .
C30 C31 C32 N4 -4.7(11) . .
C20 C17 N1 C21 -1.7(7) 5_655 .
C20 C17 N1 Cd1 157.8(4) 5_655 .
C18 C21 N1 C17 2.4(7) 5_655 .
C18 C21 N1 Cd1 -157.2(4) 5_655 .
N2 Cd1 N1 C17 -57.8(8) . .
O7 Cd1 N1 C17 158.5(3) . .
O5 Cd1 N1 C17 21.9(3) . .
O1 Cd1 N1 C17 -118.5(3) . .
O2 Cd1 N1 C17 -64.5(3) . .
O6 Cd1 N1 C17 75.7(3) . .
N2 Cd1 N1 C21 101.6(7) . .
O7 Cd1 N1 C21 -42.2(3) . .
O5 Cd1 N1 C21 -178.7(3) . .
O1 Cd1 N1 C21 40.8(3) . .
O2 Cd1 N1 C21 94.8(3) . .
O6 Cd1 N1 C21 -125.0(3) . .
C23 C24 N2 C25 -0.3(6) . .
C23 C24 N2 Cd1 -178.7(4) . .
C26 C25 N2 C24 0.4(6) . .
C26 C25 N2 Cd1 178.8(3) . .
N1 Cd1 N2 C24 36.9(8) . .
O7 Cd1 N2 C24 -179.4(3) . .
O5 Cd1 N2 C24 -43.1(3) . .
O1 Cd1 N2 C24 97.3(3) . .
O2 Cd1 N2 C24 43.6(3) . .
O6 Cd1 N2 C24 -96.9(3) . .
N1 Cd1 N2 C25 -141.5(6) . .
O7 Cd1 N2 C25 2.2(3) . .
O5 Cd1 N2 C25 138.5(3) . .
O1 Cd1 N2 C25 -81.1(3) . .
O2 Cd1 N2 C25 -134.8(3) . .
O6 Cd1 N2 C25 84.7(3) . .
C28 C27 N3 C27 3.9(6) . 7_556
C31 C32 N4 C32 2.5(6) . 7_556
O2 C1 O1 Cd1 3.2(4) . .
C2 C1 O1 Cd1 -176.5(3) . .
N2 Cd1 O1 C1 -87.4(2) . .
N1 Cd1 O1 C1 83.7(2) . .
O7 Cd1 O1 C1 178.7(3) . .
O5 Cd1 O1 C1 -2.4(3) . .
O2 Cd1 O1 C1 -1.8(2) . .
O6 Cd1 O1 C1 -177.9(4) . .
O1 C1 O2 Cd1 -3.2(4) . .
C2 C1 O2 Cd1 176.6(3) . .
N2 Cd1 O2 C1 93.7(2) . .
N1 Cd1 O2 C1 -87.5(2) . .
O7 Cd1 O2 C1 2.5(3) . .
O5 Cd1 O2 C1 -178.6(2) . .
O1 Cd1 O2 C1 1.8(2) . .
O6 Cd1 O2 C1 -179.7(2) . .
C4 C5 O3 C8 -169.2(4) . .
C6 C5 O3 C8 9.5(6) . .
C9 C8 O3 C5 173.3(4) 3_656 .
C15 C10 O4 C9 12.9(6) . .
C11 C10 O4 C9 -167.9(4) . .
C8 C9 O4 C10 171.2(4) 4_463 .
O6 C16 O5 Cd1 -3.9(4) . .
C13 C16 O5 Cd1 175.4(3) . .
N2 Cd1 O5 C16 -90.9(2) . .
N1 Cd1 O5 C16 99.2(2) . .
O7 Cd1 O5 C16 1.9(3) . .
O1 Cd1 O5 C16 -176.5(2) . .
O2 Cd1 O5 C16 -177.0(2) . .
O6 Cd1 O5 C16 2.1(2) . .
O5 C16 O6 Cd1 3.8(4) . .
C13 C16 O6 Cd1 -175.5(3) . .
N2 Cd1 O6 C16 84.0(2) . .
N1 Cd1 O6 C16 -88.6(2) . .
O7 Cd1 O6 C16 177.7(2) . .
O5 Cd1 O6 C16 -2.1(2) . .
O1 Cd1 O6 C16 174.3(4) . .
O2 Cd1 O6 C16 -0.8(3) . .
